data_4500011
loop_
_publ_author_name
'Scott G. Fleischman'
'Srinivasan S. Kuduva'
'Jennifer A. McMahon'
'Brian Moulton'
'Rosa D. Bailey Walsh'
'Na\'ir Rodr\'iguez-Hornedo'
'Michael J. Zaworotko'

_publ_section_title
;
 Crystal Engineering of the Composition of Pharmaceutical Phases:
 Multiple-Component Crystalline Solids Involving Carbamazepine
;
_journal_issue 6
_journal_name_full 'Crystal Growth & Design'
_journal_page_first 909
_journal_page_last 919
_journal_paper_doi 10.1021/cg034035x
_journal_volume 3
_journal_year 2003
_chemical_formula_sum 'C38 H30 N4 O4'
_chemical_formula_weight 606.66
_chemical_name_systematic
; 
 ? 
;
_space_group_IT_number 15
_symmetry_space_group_name_Hall '-C 2yc'
_symmetry_space_group_name_H-M 'C 1 2/c 1'
_atom_sites_solution_hydrogens geom
_atom_sites_solution_primary direct
_atom_sites_solution_secondary difmap
_audit_creation_method SHELXL-97
_cell_angle_alpha 90.00
_cell_angle_beta 92.105(8)
_cell_angle_gamma 90.00
_cell_formula_units_Z 4
_cell_length_a 29.191(16)
_cell_length_b 4.962(3)
_cell_length_c 20.316(11)
_cell_measurement_temperature 200(2)
_cell_volume 2941(3)
_computing_structure_refinement 'SHELXL-97 (Sheldrick, 1997)'
_computing_structure_solution 'SHELXS-97 (Sheldrick, 1990)'
_diffrn_ambient_temperature 200(2)
_diffrn_measured_fraction_theta_full 0.885
_diffrn_measured_fraction_theta_max 0.885
_diffrn_radiation_monochromator graphite
_diffrn_radiation_source 'fine-focus sealed tube'
_diffrn_radiation_type MoK\a
_diffrn_radiation_wavelength 0.71073
_diffrn_reflns_av_R_equivalents 0.0510
_diffrn_reflns_av_sigmaI/netI 0.0469
_diffrn_reflns_limit_h_max 29
_diffrn_reflns_limit_h_min -13
_diffrn_reflns_limit_k_max 5
_diffrn_reflns_limit_k_min -5
_diffrn_reflns_limit_l_max 20
_diffrn_reflns_limit_l_min -19
_diffrn_reflns_number 3831
_diffrn_reflns_theta_full 21.83
_diffrn_reflns_theta_max 21.83
_diffrn_reflns_theta_min 1.40
_exptl_absorpt_coefficient_mu 0.090
_exptl_absorpt_correction_T_max 0.9910
_exptl_absorpt_correction_T_min 0.9822
_exptl_crystal_density_diffrn 1.370
_exptl_crystal_density_method 'not measured'
_exptl_crystal_F_000 1272
_exptl_crystal_size_max 0.20
_exptl_crystal_size_mid 0.20
_exptl_crystal_size_min 0.10
_refine_diff_density_max 0.166
_refine_diff_density_min -0.132
_refine_diff_density_rms 0.038
_refine_ls_extinction_method none
_refine_ls_goodness_of_fit_ref 1.026
_refine_ls_hydrogen_treatment mixed
_refine_ls_matrix_type full
_refine_ls_number_parameters 208
_refine_ls_number_reflns 1559
_refine_ls_number_restraints 0
_refine_ls_restrained_S_all 1.026
_refine_ls_R_factor_all 0.0424
_refine_ls_R_factor_gt 0.0351
_refine_ls_shift/su_max 0.000
_refine_ls_shift/su_mean 0.000
_refine_ls_structure_factor_coef Fsqd
_refine_ls_weighting_details 'calc w=1/[\s^2^(Fo^2^)+(0.0535P)^2^+0.0000P] where P=(Fo^2^+2Fc^2^)/3'
_refine_ls_weighting_scheme calc
_refine_ls_wR_factor_gt 0.0898
_refine_ls_wR_factor_ref 0.0931
_reflns_number_gt 1301
_reflns_number_total 1559
_reflns_threshold_expression >2sigma(I)
_cod_data_source_file sf6212a.cif
_cod_data_source_block sf6212a
_cod_database_code 4500011

loop_
_symmetry_equiv_pos_as_xyz
'x, y, z'
'-x, y, -z+1/2'
'x+1/2, y+1/2, z'
'-x+1/2, y+1/2, -z+1/2'
'-x, -y, -z'
'x, -y, z-1/2'
'-x+1/2, -y+1/2, -z'
'x+1/2, -y+1/2, z-1/2'

loop_
_atom_site_label
_atom_site_type_symbol
_atom_site_fract_x
_atom_site_fract_y
_atom_site_fract_z
_atom_site_U_iso_or_equiv
_atom_site_adp_type
_atom_site_occupancy
_atom_site_symmetry_multiplicity
_atom_site_calc_flag
_atom_site_refinement_flags
_atom_site_disorder_assembly
_atom_site_disorder_group
O1 O 0.45036(5) 1.0681(3) 0.30402(7) 0.0366(5) Uani 1 1 d . . .
O2 O 0.42295(5) 1.0622(3) 0.04427(7) 0.0379(5) Uani 1 1 d . . .
N1 N 0.44867(6) 1.0825(3) 0.19253(8) 0.0335(5) Uani 1 1 d . . .
H1A H 0.4765 1.1505 0.1919 0.040 Uiso 1 1 calc R . .
H1B H 0.4332 1.0510 0.1554 0.040 Uiso 1 1 calc R . .
N2 N 0.38565(6) 0.9257(3) 0.24815(7) 0.0267(5) Uani 1 1 d . . .
C1 C 0.42972(8) 1.0267(4) 0.25069(11) 0.0276(6) Uani 1 1 d . . .
C2 C 0.36036(7) 0.8605(4) 0.18839(9) 0.0237(5) Uani 1 1 d . . .
C3 C 0.37529(7) 0.6516(4) 0.14873(9) 0.0280(6) Uani 1 1 d . . .
H3A H 0.4012 0.5473 0.1626 0.034 Uiso 1 1 calc R . .
C4 C 0.35282(8) 0.5952(4) 0.08976(10) 0.0305(6) Uani 1 1 d . . .
H4A H 0.3632 0.4531 0.0628 0.037 Uiso 1 1 calc R . .
C5 C 0.31506(8) 0.7464(4) 0.06996(10) 0.0324(6) Uani 1 1 d . . .
H5A H 0.2998 0.7108 0.0288 0.039 Uiso 1 1 calc R . .
C6 C 0.29940(8) 0.9499(4) 0.11004(9) 0.0301(6) Uani 1 1 d . . .
H6A H 0.2732 1.0517 0.0961 0.036 Uiso 1 1 calc R . .
C7 C 0.32138(8) 1.0084(4) 0.17074(10) 0.0243(6) Uani 1 1 d . . .
C8 C 0.30224(7) 1.2155(4) 0.21326(9) 0.0283(6) Uani 1 1 d . . .
H8A H 0.2870 1.3619 0.1917 0.034 Uiso 1 1 calc R . .
C9 C 0.30388(7) 1.2207(4) 0.27933(9) 0.0288(6) Uani 1 1 d . . .
H9A H 0.2897 1.3708 0.2992 0.035 Uiso 1 1 calc R . .
C10 C 0.32493(7) 1.0226(4) 0.32424(9) 0.0255(6) Uani 1 1 d . . .
C11 C 0.30551(8) 0.9741(4) 0.38524(10) 0.0309(6) Uani 1 1 d . . .
H11A H 0.2800 1.0784 0.3979 0.037 Uiso 1 1 calc R . .
C12 C 0.32282(8) 0.7774(4) 0.42727(10) 0.0329(6) Uani 1 1 d . . .
H12A H 0.3095 0.7495 0.4687 0.039 Uiso 1 1 calc R . .
C13 C 0.35951(8) 0.6209(4) 0.40945(9) 0.0323(6) Uani 1 1 d . . .
H13A H 0.3708 0.4822 0.4379 0.039 Uiso 1 1 calc R . .
C14 C 0.37973(8) 0.6675(4) 0.34988(9) 0.0303(6) Uani 1 1 d . . .
H14A H 0.4049 0.5601 0.3373 0.036 Uiso 1 1 calc R . .
C15 C 0.36326(7) 0.8710(4) 0.30854(9) 0.0243(5) Uani 1 1 d . . .
C16 C 0.43592(8) 0.9371(4) -0.00318(11) 0.0328(6) Uani 1 1 d . . .
H16A H 0.4238 0.9889 -0.0454 0.039 Uiso 1 1 calc R . .
C17 C 0.46878(7) 0.7122(4) -0.00033(9) 0.0258(6) Uani 1 1 d . . .
C18 C 0.48819(8) 0.6191(4) 0.05905(10) 0.0303(6) Uani 1 1 d . . .
H18A H 0.4802 0.7008 0.0993 0.036 Uiso 1 1 calc R . .
C19 C 0.51910(7) 0.4074(4) 0.05932(10) 0.0293(6) Uani 1 1 d . . .
H19A H 0.5321 0.3433 0.0999 0.035 Uiso 1 1 calc R . .

loop_
_atom_site_aniso_label
_atom_site_aniso_U_11
_atom_site_aniso_U_22
_atom_site_aniso_U_33
_atom_site_aniso_U_23
_atom_site_aniso_U_13
_atom_site_aniso_U_12
O1 0.0291(9) 0.0525(11) 0.0278(9) -0.0072(7) -0.0032(8) -0.0058(8)
O2 0.0392(10) 0.0341(9) 0.0408(10) -0.0011(8) 0.0046(8) 0.0031(8)
N1 0.0267(11) 0.0455(13) 0.0282(10) -0.0005(9) 0.0008(9) -0.0077(10)
N2 0.0223(12) 0.0345(11) 0.0234(10) -0.0025(8) -0.0002(9) -0.0009(10)
C1 0.0264(15) 0.0297(13) 0.0266(14) -0.0036(10) 0.0006(13) 0.0047(12)
C2 0.0232(13) 0.0279(12) 0.0200(11) -0.0001(10) 0.0004(11) -0.0035(12)
C3 0.0280(14) 0.0283(13) 0.0279(12) 0.0044(10) 0.0033(11) 0.0005(12)
C4 0.0368(15) 0.0295(14) 0.0253(13) -0.0021(10) 0.0047(12) -0.0057(13)
C5 0.0348(15) 0.0382(15) 0.0240(12) 0.0011(11) -0.0021(12) -0.0080(14)
C6 0.0276(14) 0.0328(14) 0.0299(13) 0.0053(11) -0.0005(12) -0.0004(12)
C7 0.0257(14) 0.0232(12) 0.0241(12) 0.0036(10) 0.0009(11) -0.0040(12)
C8 0.0286(14) 0.0237(13) 0.0327(13) 0.0046(10) 0.0017(11) 0.0016(12)
C9 0.0293(14) 0.0237(13) 0.0336(13) -0.0018(10) 0.0048(11) 0.0011(11)
C10 0.0271(14) 0.0241(12) 0.0254(12) -0.0037(10) 0.0004(11) -0.0027(12)
C11 0.0278(14) 0.0348(14) 0.0303(13) -0.0036(11) 0.0031(12) 0.0011(12)
C12 0.0322(15) 0.0390(15) 0.0279(12) -0.0013(12) 0.0054(12) -0.0059(14)
C13 0.0397(16) 0.0306(14) 0.0262(12) 0.0020(10) -0.0057(12) -0.0062(14)
C14 0.0292(14) 0.0329(13) 0.0283(12) -0.0048(11) -0.0032(11) 0.0040(12)
C15 0.0224(13) 0.0300(13) 0.0203(12) -0.0025(10) -0.0020(11) -0.0051(12)
C16 0.0319(15) 0.0305(14) 0.0358(14) 0.0019(12) -0.0009(12) -0.0064(13)
C17 0.0234(13) 0.0245(13) 0.0294(13) 0.0015(10) 0.0003(11) -0.0024(12)
C18 0.0328(14) 0.0303(13) 0.0278(12) -0.0020(10) 0.0014(11) -0.0038(13)
C19 0.0290(15) 0.0284(13) 0.0302(13) 0.0053(10) -0.0031(11) -0.0044(13)

loop_
_atom_type_symbol
_atom_type_description
_atom_type_scat_dispersion_real
_atom_type_scat_dispersion_imag
_atom_type_scat_source
C C 0.0033 0.0016 'International Tables Vol C Tables 4.2.6.8 and 6.1.1.4'
H H 0.0000 0.0000 'International Tables Vol C Tables 4.2.6.8 and 6.1.1.4'
N N 0.0061 0.0033 'International Tables Vol C Tables 4.2.6.8 and 6.1.1.4'
O O 0.0106 0.0060 'International Tables Vol C Tables 4.2.6.8 and 6.1.1.4'

loop_
_geom_angle_atom_site_label_1
_geom_angle_atom_site_label_2
_geom_angle_atom_site_label_3
_geom_angle
_geom_angle_site_symmetry_1
_geom_angle_site_symmetry_3
_geom_angle_publ_flag
C1 N2 C2 124.31(16) . . ?
C1 N2 C15 119.30(17) . . ?
C2 N2 C15 116.36(17) . . ?
O1 C1 N1 122.0(2) . . ?
O1 C1 N2 121.09(18) . . ?
N1 C1 N2 116.9(2) . . ?
C7 C2 C3 120.9(2) . . ?
C7 C2 N2 119.37(18) . . ?
C3 C2 N2 119.7(2) . . ?
C4 C3 C2 120.5(2) . . ?
C3 C4 C5 119.6(2) . . ?
C4 C5 C6 120.1(2) . . ?
C5 C6 C7 121.2(2) . . ?
C2 C7 C6 117.55(18) . . ?
C2 C7 C8 122.96(19) . . ?
C6 C7 C8 119.5(2) . . ?
C9 C8 C7 127.1(2) . . ?
C8 C9 C10 127.61(19) . . ?
C15 C10 C11 117.6(2) . . ?
C15 C10 C9 122.85(18) . . ?
C11 C10 C9 119.5(2) . . ?
C12 C11 C10 121.1(2) . . ?
C11 C12 C13 120.3(2) . . ?
C12 C13 C14 119.6(2) . . ?
C13 C14 C15 120.1(2) . . ?
C14 C15 C10 121.12(19) . . ?
C14 C15 N2 119.73(19) . . ?
C10 C15 N2 119.15(19) . . ?
O2 C16 C17 125.2(2) . . ?
C18 C17 C19 119.68(19) . 5_665 ?
C18 C17 C16 121.98(18) . . ?
C19 C17 C16 118.3(2) 5_665 . ?
C19 C18 C17 119.97(18) . . ?
C18 C19 C17 120.35(19) . 5_665 ?

loop_
_geom_bond_atom_site_label_1
_geom_bond_atom_site_label_2
_geom_bond_distance
_geom_bond_site_symmetry_2
_geom_bond_publ_flag
O1 C1 1.237(2) . ?
O2 C16 1.218(2) . ?
N1 C1 1.352(2) . ?
N2 C1 1.380(3) . ?
N2 C2 1.434(3) . ?
N2 C15 1.437(2) . ?
C2 C7 1.390(3) . ?
C2 C3 1.393(3) . ?
C3 C4 1.373(3) . ?
C4 C5 1.381(3) . ?
C5 C6 1.385(3) . ?
C6 C7 1.400(3) . ?
C7 C8 1.466(3) . ?
C8 C9 1.342(3) . ?
C9 C10 1.462(3) . ?
C10 C15 1.395(3) . ?
C10 C11 1.402(3) . ?
C11 C12 1.380(3) . ?
C12 C13 1.382(3) . ?
C13 C14 1.385(3) . ?
C14 C15 1.388(3) . ?
C16 C17 1.471(3) . ?
C17 C18 1.393(3) . ?
C17 C19 1.395(3) 5_665 ?
C18 C19 1.385(3) . ?
C19 C17 1.395(3) 5_665 ?

loop_
_geom_torsion_atom_site_label_1
_geom_torsion_atom_site_label_2
_geom_torsion_atom_site_label_3
_geom_torsion_atom_site_label_4
_geom_torsion
_geom_torsion_site_symmetry_1
_geom_torsion_site_symmetry_2
_geom_torsion_site_symmetry_3
_geom_torsion_site_symmetry_4
_geom_torsion_publ_flag
C2 N2 C1 O1 -176.92(18) . . . . ?
C15 N2 C1 O1 0.7(3) . . . . ?
C2 N2 C1 N1 4.4(3) . . . . ?
C15 N2 C1 N1 -177.99(17) . . . . ?
C1 N2 C2 C7 -114.2(2) . . . . ?
C15 N2 C2 C7 68.1(2) . . . . ?
C1 N2 C2 C3 65.4(3) . . . . ?
C15 N2 C2 C3 -112.3(2) . . . . ?
C7 C2 C3 C4 2.9(3) . . . . ?
N2 C2 C3 C4 -176.74(17) . . . . ?
C2 C3 C4 C5 -0.3(3) . . . . ?
C3 C4 C5 C6 -1.4(3) . . . . ?
C4 C5 C6 C7 0.5(3) . . . . ?
C3 C2 C7 C6 -3.7(3) . . . . ?
N2 C2 C7 C6 175.97(17) . . . . ?
C3 C2 C7 C8 174.99(18) . . . . ?
N2 C2 C7 C8 -5.4(3) . . . . ?
C5 C6 C7 C2 2.0(3) . . . . ?
C5 C6 C7 C8 -176.70(17) . . . . ?
C2 C7 C8 C9 -30.9(3) . . . . ?
C6 C7 C8 C9 147.7(2) . . . . ?
C7 C8 C9 C10 -0.1(4) . . . . ?
C8 C9 C10 C15 30.9(3) . . . . ?
C8 C9 C10 C11 -147.2(2) . . . . ?
C15 C10 C11 C12 -2.0(3) . . . . ?
C9 C10 C11 C12 176.17(19) . . . . ?
C10 C11 C12 C13 -0.9(3) . . . . ?
C11 C12 C13 C14 1.8(3) . . . . ?
C12 C13 C14 C15 0.2(3) . . . . ?
C13 C14 C15 C10 -3.3(3) . . . . ?
C13 C14 C15 N2 177.33(19) . . . . ?
C11 C10 C15 C14 4.1(3) . . . . ?
C9 C10 C15 C14 -174.03(19) . . . . ?
C11 C10 C15 N2 -176.49(18) . . . . ?
C9 C10 C15 N2 5.4(3) . . . . ?
C1 N2 C15 C14 -66.4(3) . . . . ?
C2 N2 C15 C14 111.4(2) . . . . ?
C1 N2 C15 C10 114.2(2) . . . . ?
C2 N2 C15 C10 -68.0(2) . . . . ?
O2 C16 C17 C18 0.5(3) . . . . ?
O2 C16 C17 C19 -178.8(2) . . . 5_665 ?
C19 C17 C18 C19 -0.5(3) 5_665 . . . ?
C16 C17 C18 C19 -179.77(18) . . . . ?
C17 C18 C19 C17 0.5(3) . . . 5_665 ?
